data_2005660
loop_
_publ_author_name
'Wang, Q.'
'Wu, X.'
'Huang, Q.'
'Sheng, T.'

_publ_section_title
;Bis(pyridine-2-thione)-2\k<i>S</i>;3\k<i>S</i>-tetra-\m-sulfido-1:2\k^4^<i>S</i>;1:3\k^4^<i>S</i>-bis(triphenylphosphine)-2\k<i>P</i>;3\k<i>P</i>-dicoppermolybdenum
 Bis(dichloromethane) Solvate
;
_journal_issue 11
_journal_name_full 'Acta Crystallographica Section C'
_journal_page_first 2738
_journal_page_last 2740
_journal_paper_doi 10.1107/S0108270196008608
_journal_volume 52
_journal_year 1996
_chemical_formula_iupac '[Cu2 Mo S4 (C5 H5 N S)2 (C18 H15 P)2], 2CH2 Cl2'
_chemical_formula_moiety 'C48 H44 Cl4 Cu2 Mo N2 P2 S6'
_chemical_formula_sum 'C48 H44 Cl4 Cu2 Mo N2 P2 S6'
_chemical_formula_weight 1268.06
_space_group_IT_number 15
_symmetry_cell_setting monoclinic
_symmetry_space_group_name_Hall '-C 2yc'
_symmetry_space_group_name_H-M 'C 1 2/c 1'
_atom_type_scat_source IntTabIV
_cell_angle_alpha 90
_cell_angle_beta 96.89(3)
_cell_angle_gamma 90
_cell_formula_units_Z 4
_cell_length_a 32.027(7)
_cell_length_b 9.829(2)
_cell_length_c 17.420(6)
_cell_measurement_reflns_used 25
_cell_measurement_temperature 293
_cell_measurement_theta_max 13
_cell_measurement_theta_min 12
_cell_volume 5444(3)
_diffrn_measurement_device 'Enraf-Nonius CAD-4'
_diffrn_measurement_method \w/2\q
_diffrn_radiation_type MoK\a
_diffrn_radiation_wavelength 0.71073
_diffrn_reflns_limit_h_max 38
_diffrn_reflns_limit_h_min -38
_diffrn_reflns_limit_k_max 11
_diffrn_reflns_limit_k_min 0
_diffrn_reflns_limit_l_max 20
_diffrn_reflns_limit_l_min 0
_diffrn_reflns_number 5249
_diffrn_reflns_theta_max 25
_diffrn_standards_decay_% none
_diffrn_standards_interval_count 300
_diffrn_standards_number 3
_exptl_absorpt_coefficient_mu 1.51
_exptl_absorpt_correction_T_max 0.81
_exptl_absorpt_correction_T_min 0.71
_exptl_absorpt_correction_type '\y scans (Fair, 1990)'
_exptl_crystal_colour black
_exptl_crystal_density_diffrn 1.55
_exptl_crystal_density_method none
_exptl_crystal_description block
_exptl_crystal_size_max 0.35
_exptl_crystal_size_mid 0.25
_exptl_crystal_size_min 0.18
_refine_diff_density_max 0.82
_refine_diff_density_min -0.14
_refine_ls_extinction_method none
_refine_ls_goodness_of_fit_obs 1.35
_refine_ls_hydrogen_treatment noref
_refine_ls_matrix_type full
_refine_ls_number_parameters 279
_refine_ls_number_reflns 3213
_refine_ls_R_factor_obs 0.045
_refine_ls_shift/esd_max 0.002
_refine_ls_structure_factor_coef F
_refine_ls_weighting_details 'w = 1/\s^2^(F)'
_refine_ls_weighting_scheme calc
_refine_ls_wR_factor_obs 0.051
_reflns_number_observed 3213
_reflns_number_total 5249
_reflns_observed_criterion I>3\s(I)
_cod_data_source_file mu1271.cif
_cod_data_source_block wqm568
_cod_depositor_comments
;
The following automatic conversions were performed:

'_refine_ls_weighting_scheme' value 'w = 1/\s^2^(F)' was changed to
'calc'. New tag '_refine_ls_weighting_details' was created. The value
of the new tag was set to 'w = 1/\s^2^(F)'.

Automatic conversion script
Id: cif_fix_values 3143 2015-03-26 13:38:13Z robertas 
;
_cod_original_sg_symbol_H-M 'C 2/c'
_cod_database_code 2005660

loop_
_symmetry_equiv_pos_as_xyz
x,y,z
-x,-y,-z
-x,y,1/2-z
x,-y,1/2+z
1/2+x,1/2+y,z
1/2-x,1/2-y,-z
1/2-x,1/2+y,1/2-z
1/2+x,1/2-y,1/2+z

loop_
_atom_site_aniso_label
_atom_site_aniso_U_11
_atom_site_aniso_U_22
_atom_site_aniso_U_33
_atom_site_aniso_U_12
_atom_site_aniso_U_13
_atom_site_aniso_U_23
Mo 0.0348(3) 0.0258(3) 0.0340(3) 0 0.0091(3) 0
Cu 0.0404(3) 0.0413(4) 0.0441(4) -0.0040(4) 0.0126(3) -0.0006(4)
S 0.0669(9) 0.0538(9) 0.0518(9) -0.0213(8) 0.0280(7) -0.0173(8)
S1 0.0467(8) 0.0452(8) 0.0577(9) 0.0023(7) 0.0132(7) 0.0214(8)
S2 0.0509(8) 0.0413(8) 0.0378(8) 0.0140(7) 0.0090(7) 0.0044(7)
P 0.0345(7) 0.0325(7) 0.0365(8) -0.0015(6) 0.0089(6) -0.0020(7)
N 0.069(3) 0.044(3) 0.039(3) -0.013(3) 0.007(3) -0.004(3)
C1 0.043(3) 0.042(3) 0.038(3) 0.000(3) 0.001(3) -0.005(3)
C2 0.061(4) 0.043(3) 0.054(4) 0.003(3) 0.006(3) -0.013(3)
C3 0.071(4) 0.048(4) 0.065(4) 0.010(4) -0.004(4) -0.019(4)
C4 0.091(5) 0.034(3) 0.072(5) -0.009(3) -0.013(4) 0.002(4)
C5 0.088(5) 0.059(4) 0.058(4) -0.024(4) 0.000(4) 0.023(4)
C11 0.036(3) 0.038(3) 0.037(3) 0.002(3) 0.014(2) -0.003(3)
C12 0.048(3) 0.053(4) 0.048(4) 0.005(3) 0.005(3) 0.005(3)
C13 0.050(4) 0.083(5) 0.051(4) 0.003(4) -0.002(3) 0.004(4)
C14 0.050(4) 0.095(5) 0.081(5) 0.030(4) 0.010(4) 0.022(4)
C15 0.079(4) 0.068(4) 0.085(5) 0.036(4) 0.012(4) 0.006(4)
C16 0.059(4) 0.043(3) 0.063(4) 0.008(3) 0.009(3) -0.008(3)
C21 0.040(3) 0.036(3) 0.036(3) -0.001(3) 0.006(3) -0.003(3)
C22 0.048(3) 0.057(4) 0.051(4) 0.002(3) 0.007(3) 0.002(3)
C23 0.068(4) 0.079(5) 0.037(4) 0.010(4) 0.003(3) 0.010(4)
C24 0.091(5) 0.090(5) 0.044(4) -0.001(5) 0.021(4) 0.005(4)
C25 0.057(4) 0.118(6) 0.068(4) -0.013(4) 0.027(3) -0.001(5)
C26 0.047(3) 0.080(4) 0.040(3) -0.001(4) 0.011(3) 0.006(4)
C31 0.035(3) 0.032(3) 0.045(3) 0.006(2) 0.002(3) -0.006(3)
C32 0.058(4) 0.052(4) 0.053(4) 0.009(3) 0.012(3) -0.009(3)
C33 0.072(4) 0.082(5) 0.059(4) 0.029(4) 0.012(3) -0.021(4)
C34 0.089(5) 0.054(4) 0.082(5) 0.034(4) -0.016(4) -0.029(4)
C35 0.105(5) 0.031(3) 0.076(5) 0.008(4) -0.004(5) -0.003(4)
C36 0.061(4) 0.035(3) 0.054(4) -0.003(3) 0.008(3) -0.002(3)

loop_
_atom_site_label
_atom_site_fract_x
_atom_site_fract_y
_atom_site_fract_z
_atom_site_B_iso_or_equiv
_atom_site_thermal_displace_type
_atom_site_calc_flag
_atom_site_calc_attached_atom
Mo 0 0.32667(7) 0.25 2.46(1) Uani ? ?
Cu 0.06893(2) 0.32212(7) 0.17134(4) 3.26(1) Uani ? ?
Cl1 0.28411(9) 0.3121(3) 0.0973(2) 10.53(8) Uiso ? ?
Cl2 0.32025(9) 0.5192(4) 0.0096(2) 11.57(9) Uiso ? ?
S 0.08303(5) 0.1908(2) 0.06483(9) 4.41(4) Uani ? ?
S1 0.00879(5) 0.4514(2) 0.14944(9) 3.89(3) Uani ? ?
S2 0.05697(5) 0.2005(2) 0.27906(9) 3.40(3) Uani ? ?
P 0.12501(4) 0.4676(2) 0.18098(8) 2.70(3) Uani ? ?
N 0.0399(2) -0.0043(5) 0.1245(3) 4.0(1) Uani ? ?
C 0.3128(3) 0.343(1) 0.0206(6) 10.0(3) Uiso ? ?
C1 0.0591(2) 0.0361(6) 0.0642(3) 3.3(1) Uani ? ?
C2 0.0565(2) -0.0528(6) 0.0017(4) 4.2(1) Uani ? ?
C3 0.0354(2) -0.1722(7) 0.0024(4) 4.9(2) Uani ? ?
C4 0.0165(2) -0.2094(6) 0.0660(4) 5.3(2) Uani ? ?
C5 0.0191(2) -0.1245(7) 0.1276(4) 5.5(2) Uani ? ?
C11 0.1728(2) 0.4035(6) 0.2354(3) 2.9(1) Uani ? ?
C12 0.2043(2) 0.4849(6) 0.2723(4) 3.9(1) Uani ? ?
C13 0.2390(2) 0.4307(7) 0.3148(4) 4.9(2) Uani ? ?
C14 0.2431(2) 0.2939(8) 0.3216(4) 5.9(2) Uani ? ?
C15 0.2130(2) 0.2096(7) 0.2855(5) 6.1(2) Uani ? ?
C16 0.1778(2) 0.2626(6) 0.2424(4) 4.3(2) Uani ? ?
C21 0.1400(2) 0.5152(6) 0.0870(3) 3.0(1) Uani ? ?
C22 0.1081(2) 0.5510(6) 0.0304(4) 4.1(1) Uani ? ?
C23 0.1171(2) 0.5984(7) -0.0406(4) 4.9(2) Uani ? ?
C24 0.1579(2) 0.6086(8) -0.0557(4) 5.8(2) Uani ? ?
C25 0.1896(2) 0.5688(9) -0.0003(4) 6.3(2) Uani ? ?
C26 0.1811(2) 0.5219(7) 0.0707(3) 4.3(1) Uani ? ?
C31 0.1176(2) 0.6323(5) 0.2262(3) 3.0(1) Uani ? ?
C32 0.0979(2) 0.6312(6) 0.2934(4) 4.3(1) Uani ? ?
C33 0.0929(2) 0.7504(8) 0.3329(4) 5.6(2) Uani ? ?
C34 0.1070(2) 0.8708(7) 0.3040(4) 6.1(2) Uani ? ?
C35 0.1246(3) 0.8740(6) 0.2376(4) 5.7(2) Uani ? ?
C36 0.1303(2) 0.7548(6) 0.1981(4) 3.9(1) Uani ? ?
H121 0.201 0.583 0.267 5.1 Uiso calc C12
H131 0.261 0.491 0.340 6.6 Uiso calc C13
H141 0.268 0.255 0.352 7.5 Uiso calc C14
H151 0.216 0.111 0.290 7.7 Uiso calc C15
H161 0.156 0.203 0.217 5.7 Uiso calc C16
H221 0.079 0.543 0.041 5.3 Uiso calc C22
H231 0.094 0.626 -0.080 6.3 Uiso calc C23
H241 0.165 0.640 -0.105 7.5 Uiso calc C24
H251 0.219 0.572 -0.012 7.9 Uiso calc C25
H261 0.204 0.493 0.110 5.7 Uiso calc C26
H321 0.088 0.545 0.312 5.5 Uiso calc C32
H331 0.080 0.749 0.381 7.1 Uiso calc C33
H341 0.104 0.954 0.333 7.8 Uiso calc C34
H351 0.133 0.960 0.216 7.4 Uiso calc C35
H361 0.144 0.757 0.151 5.2 Uiso calc C36
H1 0.299 0.305 -0.029 12.5 Uiso calc C
H2 0.340 0.296 0.027 12.5 Uiso calc C
H21 0.071 -0.028 -0.043 5.4 Uiso calc C2
H31 0.033 -0.231 -0.042 6.4 Uiso calc C3
H41 0.002 -0.294 0.066 6.8 Uiso calc C4
H51 0.007 -0.149 0.174 7.2 Uiso calc C5
H1N 0.041 0.057 0.169 5.2 Uiso calc N

loop_
_geom_angle_atom_site_label_1
_geom_angle_atom_site_label_2
_geom_angle_atom_site_label_3
_geom_angle_site_symmetry_3
_geom_angle
_geom_angle_publ_flag
Cu Mo Cu 3_555 178.13(3) yes
Cu Mo S1 . 54.40(4) yes
Cu Mo S1 3_555 126.91(5) yes
Cu Mo S2 . 54.04(4) yes
Cu Mo S2 3_555 124.68(5) yes
S1 Mo S1 3_555 111.68(6) yes
S1 Mo S2 . 108.42(6) yes
S1 Mo S2 3_555 108.24(5) yes
S2 Mo S2 3_555 111.87(7) yes
Mo Cu S . 130.41(5) yes
Mo Cu S1 . 50.51(4) yes
Mo Cu S2 . 51.32(5) yes
Mo Cu P . 128.85(5) yes
S Cu S1 . 114.15(6) yes
S Cu S2 . 115.25(6) yes
S Cu P . 100.25(6) yes
S1 Cu S2 . 101.82(6) yes
S1 Cu P . 107.54(6) yes
S2 Cu P . 118.18(6) yes
Cu S C1 . 111.5(2) yes
Mo S1 CU . 75.09(6) ?
Mo S2 CU . 74.64(5) ?
Cu P C11 . 115.3(2) ?
Cu P C21 . 112.6(2) ?
Cu P C31 . 116.3(2) ?
C11 P C21 . 105.1(2) ?
C11 P C31 . 103.2(2) ?
C21 P C31 . 102.8(3) ?
C1 N C5 . 124.1(5) ?
C1 N H1N . 117.2(5) ?
C5 N H1N . 118.7(5) ?
Cl1 C Cl2 . 110.2(6) ?
Cl1 C H1 . 111.5(8) ?
Cl1 C H2 . 112.1(8) ?
Cl2 C H1 . 109.2(8) ?
Cl2 C H2 . 110.0(8) ?
H1 C H2 . 104(2) ?
S C1 N . 120.6(4) ?
S C1 C2 . 123.4(5) ?
N C1 C2 . 116.0(5) ?
C1 C2 C3 . 121.3(6) ?
C1 C2 H21 . 118.7(6) ?
C3 C2 H21 . 120.0(6) ?
C2 C3 C4 . 120.3(6) ?
C2 C3 H31 . 120.0(7) ?
C4 C3 H31 . 119.6(6) ?
C3 C4 C5 . 119.0(6) ?
C3 C4 H41 . 120.0(7) ?
C5 C4 H41 . 121.0(8) ?
N C5 C4 . 119.2(6) ?
N C5 H51 . 120.1(6) ?
C4 C5 H51 . 120.7(7) ?
P C11 C12 . 124.3(4) ?
P C11 C16 . 118.0(5) ?
C12 C11 C16 . 117.6(5) ?
C11 C12 C13 . 121.7(6) ?
C11 C12 H121 . 118.0(5) ?
C12 C13 C14 . 119.9(7) ?
C12 C13 H131 . 120.0(7) ?
C14 C13 H131 . 120.1(6) ?
C13 C14 C15 . 120.4(6) ?
C13 C14 H141 . 120.2(7) ?
C15 C14 H141 . 119.4(7) ?
C14 C15 C16 . 120.5(7) ?
C14 C15 H151 . 120.2(7) ?
C16 C15 H151 . 119.3(7) ?
C11 C16 C15 . 119.9(6) ?
C11 C16 H161 . 119.1(6) ?
C15 C16 H161 . 121.0(6) ?
P C21 C22 . 117.1(4) ?
P C21 C26 . 123.9(5) ?
C22 C21 C26 . 118.9(5) ?
C21 C22 C23 . 120.6(6) ?
C21 C22 H221 . 119.2(6) ?
C23 C22 H221 . 120.2(6) ?
C22 C23 C24 . 120.2(6) ?
C22 C23 H231 . 119.9(6) ?
C24 C23 H231 . 119.9(6) ?
C23 C24 C25 . 119.2(7) ?
C23 C24 H241 . 121.4(6) ?
C25 C24 H241 . 119.3(7) ?
C24 C25 C26 . 121.1(6) ?
C24 C25 H251 . 119.6(7) ?
C26 C25 H251 . 119.3(6) ?
C21 C26 C25 . 119.8(5) ?
C21 C26 H261 . 119.6(6) ?
C25 C26 H261 . 120.6(6) ?
P C31 C32 . 116.7(4) ?
P C31 C36 . 124.1(5) ?
C32 C31 C36 . 119.2(5) ?
C31 C32 C33 . 120.3(6) ?
C31 C32 H321 . 119.3(6) ?
C33 C32 H321 . 120.4(7) ?
C32 C33 C34 . 118.9(7) ?
C32 C33 H331 . 120.1(8) ?
C34 C33 H331 . 121.0(7) ?
C33 C34 C35 . 121.4(7) ?
C33 C34 H341 . 118.6(8) ?
C35 C34 H341 . 120.0(7) ?
C34 C35 C36 . 120.1(6) ?
C34 C35 H351 . 120.8(7) ?
C36 C35 H351 . 119.1(7) ?
C31 C36 C35 . 120.1(6) ?
C31 C36 H361 . 119.7(6) ?
C35 C36 H361 . 120.3(6) ?

loop_
_geom_bond_atom_site_label_1
_geom_bond_atom_site_label_2
_geom_bond_distance
_geom_bond_publ_flag
Mo Cu 2.7347(7) yes
Mo S1 2.184(2) yes
Mo S2 2.214(2) yes
Cu S 2.348(2) yes
Cu S1 2.301(2) yes
Cu S2 2.295(2) yes
Cu P 2.286(2) yes
Cl1 C 1.740(10) ?
Cl2 C 1.760(10) ?
S C1 1.703(6) yes
P C11 1.814(5) ?
P C21 1.822(6) ?
P C31 1.828(6) ?
N C1 1.340(8) ?
N C5 1.360(9) ?
N H1N 0.977(5) ?
C H1 0.99(2) ?
C H2 0.98(2) ?
C1 C2 1.391(8) ?
C2 C3 1.355(9) ?
C2 H21 0.979(7) ?
C3 C4 1.38(2) ?
C3 H31 0.964(7) ?
C4 C5 1.350(10) ?
C4 H41 0.962(6) ?
C5 H51 0.975(7) ?
C11 C12 1.383(8) ?
C11 C16 1.397(8) ?
C12 C13 1.369(8) ?
C12 H121 0.970(6) ?
C13 C14 1.35(2) ?
C13 H131 0.991(6) ?
C14 C15 1.370(10) ?
C14 H141 0.976(7) ?
C15 C16 1.380(9) ?
C15 H151 0.979(7) ?
C16 H161 0.979(7) ?
C21 C22 1.378(8) ?
C21 C26 1.380(9) ?
C22 C23 1.385(9) ?
C22 H221 0.976(7) ?
C23 C24 1.37(2) ?
C23 H231 0.969(6) ?
C24 C25 1.371(9) ?
C24 H241 0.966(8) ?
C25 C26 1.380(10) ?
C25 H251 0.975(7) ?
C26 H261 0.984(6) ?
C31 C32 1.394(9) ?
C31 C36 1.380(8) ?
C32 C33 1.380(10) ?
C32 H321 0.977(6) ?
C33 H331 0.976(7) ?
C34 C35 1.350(10) ?
C34 H341 0.966(8) ?
C35 C36 1.382(9) ?
C35 H351 0.979(7) ?
C36 H361 0.976(7) ?
